data_1521967
loop_
_publ_author_name
'Sorby, M.H.'
'Yartys', V.A.'
'Fjellvag, H.'
'Maeland, A.J.'
'Hauback, B.C.'

_publ_section_title
;
 Crystal structure of Th2 Al deuterides
;
_journal_name_full 'Journal of Alloys Compd.'
_journal_page_first 154
_journal_page_last 164
_journal_volume 309
_journal_year 2000
_chemical_formula_sum 'Al D2.75 Th2'
_chemical_name_systematic 'Th2 Al D2.75'
_space_group_IT_number 111
_symmetry_space_group_name_Hall 'P -4 2'
_symmetry_space_group_name_H-M 'P -4 2 m'
_cell_angle_alpha 90
_cell_angle_beta 90
_cell_angle_gamma 90
_cell_formula_units_Z 12
_cell_length_a 7.6796
_cell_length_b 7.6796
_cell_length_c 19.073
_cell_volume 1124.854
_citation_journal_id_ASTM JALCEU
_cod_data_source_file Sorby_JALCEU_2000_1416.cif
_cod_data_source_block D2.75Al1Th2
_cod_original_formula_sum 'D2.75 Al1 Th2'
_cod_database_code 1521967

loop_
_symmetry_equiv_pos_as_xyz
x,y,z
y,-x,-z
-x,-y,z
-y,x,-z
x,-y,-z
-y,-x,z
-x,y,-z
y,x,z

loop_
_atom_site_label
_atom_site_type_symbol
_atom_site_fract_x
_atom_site_fract_y
_atom_site_fract_z
_atom_site_occupancy
_atom_site_U_iso_or_equiv
D6 D 0.111 0.111 0.6147 1 0.0
D2 D 0.63 0.63 0.13 1 0.0
D7 D 0.129 0.129 0.2162 1 0.0
D5 D 0.126 0.126 0.8651 1 0.0
Th1 Th 0.666 0.666 0.2447 1 0.0
D1 D 0.626 0.626 0.3598 1 0.0
Al3 Al 0.5 0 0 1 0.0
Th6 Th 0.166 0.166 0.4184 1 0.0
Al4 Al 0.5 0 0.5 1 0.0
Th2 Th 0.163 0.163 0.7524 1 0.0
D4 D 0.631 0.631 0.465 1 0.0
Th4 Th 0.662 0.662 0.5798 1 0.0
D8 D 0.136 0.136 0.9697 1 0.0
Al1 Al 0 0.5 0.345 1 0.0
Al2 Al 0 0.5 0.156 1 0.0
Th3 Th 0.16 0.16 0.0879 1 0.0
D3 D 0.628 0.628 0.7051 1 0.0
Th5 Th 0.666 0.666 0.9235 1 0.0
D9 D 0.5 0.5 0 1 0.0
